data_7002058
loop_
_publ_author_name
'Warsink, Stefan'
'de Boer, Sandra Y.'
'Jongens, Lianne M.'
'Fu, Ching-Feng'
'Liu, Shiuh-Tzung'
'Chen, Jwu-Ting'
'Lutz, Martin'
'Spek, Anthony L.'
'Elsevier, Cornelis J.'

_publ_section_title
;
 Synthesis and characterization of PdII-methyl complexes with
 N-heterocyclic carbene-amine ligands
;
_journal_issue 35
_journal_name_full 'Dalton Transactions'
_journal_page_first 7080
_journal_paper_doi 10.1039/b906817a
_journal_year 2009
_chemical_formula_moiety 'C40 H62 Ag N6, 0.5(Ag2 Cl4)'
_chemical_formula_sum 'C40 H62 Ag2 Cl2 N6'
_chemical_formula_weight 913.60
_chemical_name_systematic
;
?
;
_space_group_IT_number 2
_symmetry_cell_setting triclinic
_symmetry_space_group_name_Hall '-P 1'
_symmetry_space_group_name_H-M 'P -1'
_atom_sites_solution_hydrogens geom
_atom_sites_solution_primary direct
_atom_sites_solution_secondary difmap
_audit_creation_method SHELXL-97
_cell_angle_alpha 83.075(1)
_cell_angle_beta 77.757(1)
_cell_angle_gamma 69.874(1)
_cell_formula_units_Z 2
_cell_length_a 11.2826(3)
_cell_length_b 13.6358(3)
_cell_length_c 15.4197(4)
_cell_measurement_reflns_used 14968
_cell_measurement_temperature 150(2)
_cell_measurement_theta_max 27.50
_cell_measurement_theta_min 1.96
_cell_volume 2173.83(10)
_computing_cell_refinement Peakref
_computing_data_collection 'Nonius COLLECT'
_computing_data_reduction 'EvalCCD, Twinabs'
_computing_structure_refinement 'SHELXL-97 (Sheldrick, 1997)'
_computing_structure_solution 'SHELXS-97 (Sheldrick, 1990)'
_diffrn_ambient_temperature 150(2)
_diffrn_measured_fraction_theta_full 0.998
_diffrn_measured_fraction_theta_max 0.998
_diffrn_measurement_device_type 'Nonius KappaCCD'
_diffrn_measurement_method '\f and \w scans'
_diffrn_radiation_monochromator graphite
_diffrn_radiation_source 'rotating anode'
_diffrn_radiation_type MoK\a
_diffrn_radiation_wavelength 0.71073
_diffrn_reflns_av_R_equivalents 0.0251
_diffrn_reflns_av_sigmaI/netI 0.0122
_diffrn_reflns_limit_h_max 13
_diffrn_reflns_limit_h_min -13
_diffrn_reflns_limit_k_max 16
_diffrn_reflns_limit_k_min -16
_diffrn_reflns_limit_l_max 18
_diffrn_reflns_limit_l_min -18
_diffrn_reflns_number 33419
_diffrn_reflns_theta_full 25.50
_diffrn_reflns_theta_max 25.50
_diffrn_reflns_theta_min 1.59
_exptl_absorpt_coefficient_mu 1.057
_exptl_absorpt_correction_T_max 0.85
_exptl_absorpt_correction_T_min 0.70
_exptl_absorpt_correction_type multi-scan
_exptl_absorpt_process_details Twinabs
_exptl_crystal_colour yellow
_exptl_crystal_density_diffrn 1.396
_exptl_crystal_density_method 'not measured'
_exptl_crystal_description block
_exptl_crystal_F_000 944
_exptl_crystal_size_max 0.48
_exptl_crystal_size_mid 0.45
_exptl_crystal_size_min 0.15
_refine_diff_density_max 1.263
_refine_diff_density_min -1.516
_refine_diff_density_rms 0.074
_refine_ls_extinction_method none
_refine_ls_goodness_of_fit_ref 1.109
_refine_ls_hydrogen_treatment constr
_refine_ls_matrix_type full
_refine_ls_number_parameters 466
_refine_ls_number_reflns 8097
_refine_ls_number_restraints 0
_refine_ls_restrained_S_all 1.109
_refine_ls_R_factor_all 0.0422
_refine_ls_R_factor_gt 0.0323
_refine_ls_shift/su_max 0.004
_refine_ls_shift/su_mean 0.000
_refine_ls_structure_factor_coef Fsqd
_refine_ls_weighting_details 'calc w=1/[\s^2^(Fo^2^)+(0.0204P)^2^+3.6139P] where P=(Fo^2^+2Fc^2^)/3'
_refine_ls_weighting_scheme calc
_refine_ls_wR_factor_gt 0.0673
_refine_ls_wR_factor_ref 0.0738
_reflns_number_gt 7103
_reflns_number_total 8097
_reflns_threshold_expression I>2\s(I)
_cod_data_source_file b906817a.txt
_cod_data_source_block s4174a
_cod_database_code 7002058

loop_
_symmetry_equiv_pos_as_xyz
'x, y, z'
'-x, -y, -z'

loop_
_atom_site_label
_atom_site_type_symbol
_atom_site_fract_x
_atom_site_fract_y
_atom_site_fract_z
_atom_site_U_iso_or_equiv
_atom_site_adp_type
_atom_site_occupancy
_atom_site_symmetry_multiplicity
_atom_site_calc_flag
_atom_site_refinement_flags
_atom_site_disorder_assembly
_atom_site_disorder_group
Ag1 Ag 0.73233(2) 0.415907(16) 0.307824(15) 0.02456(6) Uani 1 1 d . . .
N11 N 0.4489(2) 0.48599(17) 0.29883(15) 0.0235(5) Uani 1 1 d . . .
N21 N 0.4961(2) 0.62052(17) 0.31511(15) 0.0231(5) Uani 1 1 d . . .
N31 N 0.6213(2) 0.70692(18) 0.15171(15) 0.0282(5) Uani 1 1 d . . .
C11 C 0.5495(3) 0.5184(2) 0.30039(17) 0.0222(6) Uani 1 1 d . . .
C21 C 0.3346(3) 0.5686(2) 0.31254(19) 0.0281(6) Uani 1 1 d . . .
H21 H 0.2510 0.5660 0.3143 0.034 Uiso 1 1 calc R . .
C31 C 0.3648(3) 0.6527(2) 0.32281(19) 0.0282(6) Uani 1 1 d . . .
H31 H 0.3067 0.7214 0.3334 0.034 Uiso 1 1 calc R . .
C41 C 0.4613(3) 0.3802(2) 0.28387(19) 0.0238(6) Uani 1 1 d . . .
C51 C 0.4776(3) 0.3044(2) 0.35368(19) 0.0261(6) Uani 1 1 d . . .
C61 C 0.4887(3) 0.2036(2) 0.3362(2) 0.0292(6) Uani 1 1 d . . .
H61 H 0.5010 0.1506 0.3826 0.035 Uiso 1 1 calc R . .
C71 C 0.4824(3) 0.1776(2) 0.2537(2) 0.0283(6) Uani 1 1 d . . .
C81 C 0.4678(3) 0.2556(2) 0.18578(19) 0.0279(6) Uani 1 1 d . . .
H81 H 0.4644 0.2388 0.1285 0.033 Uiso 1 1 calc R . .
C91 C 0.4582(3) 0.3573(2) 0.19920(19) 0.0263(6) Uani 1 1 d . . .
C101 C 0.4846(3) 0.3271(2) 0.4455(2) 0.0331(7) Uani 1 1 d . . .
H10A H 0.4287 0.2971 0.4899 0.050 Uiso 1 1 calc R . .
H10B H 0.4565 0.4029 0.4509 0.050 Uiso 1 1 calc R . .
H10C H 0.5733 0.2959 0.4553 0.050 Uiso 1 1 calc R . .
C111 C 0.4922(3) 0.0682(2) 0.2380(2) 0.0381(8) Uani 1 1 d . . .
H11A H 0.4117 0.0558 0.2658 0.057 Uiso 1 1 calc R . .
H11B H 0.5631 0.0180 0.2639 0.057 Uiso 1 1 calc R . .
H11C H 0.5082 0.0594 0.1739 0.057 Uiso 1 1 calc R . .
C121 C 0.4480(3) 0.4387(2) 0.1235(2) 0.0368(7) Uani 1 1 d . . .
H12A H 0.3698 0.4984 0.1388 0.055 Uiso 1 1 calc R . .
H12B H 0.4444 0.4086 0.0699 0.055 Uiso 1 1 calc R . .
H12C H 0.5231 0.4620 0.1126 0.055 Uiso 1 1 calc R . .
C131 C 0.5681(3) 0.6913(2) 0.31640(19) 0.0274(6) Uani 1 1 d . . .
H13A H 0.6577 0.6497 0.3217 0.033 Uiso 1 1 calc R . .
H13B H 0.5294 0.7341 0.3691 0.033 Uiso 1 1 calc R . .
C141 C 0.5683(3) 0.7636(2) 0.23270(19) 0.0297(6) Uani 1 1 d . . .
H14A H 0.4792 0.8093 0.2303 0.036 Uiso 1 1 calc R . .
H14B H 0.6192 0.8090 0.2361 0.036 Uiso 1 1 calc R . .
C151 C 0.5579(3) 0.7547(2) 0.0757(2) 0.0309(7) Uani 1 1 d . . .
H151 H 0.6162 0.7206 0.0214 0.037 Uiso 1 1 calc R . .
C161 C 0.4346(3) 0.7300(2) 0.0856(2) 0.0377(7) Uani 1 1 d . . .
H16A H 0.4538 0.6540 0.0901 0.057 Uiso 1 1 calc R . .
H16B H 0.3943 0.7596 0.0337 0.057 Uiso 1 1 calc R . .
H16C H 0.3759 0.7603 0.1395 0.057 Uiso 1 1 calc R . .
C171 C 0.5302(4) 0.8734(2) 0.0588(2) 0.0423(8) Uani 1 1 d . . .
H17A H 0.4647 0.9102 0.1074 0.063 Uiso 1 1 calc R . .
H17B H 0.4991 0.8959 0.0025 0.063 Uiso 1 1 calc R . .
H17C H 0.6092 0.8897 0.0556 0.063 Uiso 1 1 calc R . .
C181 C 0.7614(3) 0.6641(3) 0.1328(2) 0.0485(9) Uani 1 1 d . . .
H181 H 0.7893 0.6441 0.1917 0.058 Uiso 1 1 calc R . .
C191 C 0.8053(4) 0.5637(4) 0.0841(3) 0.0740(15) Uani 1 1 d . . .
H19A H 0.7644 0.5147 0.1183 0.111 Uiso 1 1 calc R . .
H19B H 0.8988 0.5322 0.0773 0.111 Uiso 1 1 calc R . .
H19C H 0.7809 0.5794 0.0254 0.111 Uiso 1 1 calc R . .
C201 C 0.8286(4) 0.7412(5) 0.0854(3) 0.0854(17) Uani 1 1 d . . .
H20A H 0.8104 0.7582 0.0250 0.128 Uiso 1 1 calc R . .
H20B H 0.9214 0.7095 0.0828 0.128 Uiso 1 1 calc R . .
H20C H 0.7969 0.8052 0.1182 0.128 Uiso 1 1 calc R . .
N12 N 0.9997(2) 0.35268(18) 0.34953(18) 0.0303(6) Uani 1 1 d . . .
N22 N 0.9451(2) 0.21541(18) 0.36495(16) 0.0277(5) Uani 1 1 d . . .
N32 N 0.9536(2) 0.12161(19) 0.20055(16) 0.0291(5) Uani 1 1 d . . .
C12 C 0.9052(3) 0.3169(2) 0.33936(19) 0.0259(6) Uani 1 1 d . . .
C22 C 1.0978(3) 0.2724(2) 0.3807(2) 0.0383(8) Uani 1 1 d . . .
H22 H 1.1745 0.2774 0.3930 0.046 Uiso 1 1 calc R . .
C32 C 1.0635(3) 0.1866(2) 0.3901(2) 0.0374(8) Uani 1 1 d . . .
H32 H 1.1114 0.1188 0.4102 0.045 Uiso 1 1 calc R . .
C42 C 0.9906(3) 0.4609(2) 0.3345(2) 0.0316(7) Uani 1 1 d . . .
C52 C 0.9149(3) 0.5307(2) 0.3997(2) 0.0346(7) Uani 1 1 d . . .
C62 C 0.9060(3) 0.6351(2) 0.3829(3) 0.0411(8) Uani 1 1 d . . .
H62 H 0.8535 0.6843 0.4257 0.049 Uiso 1 1 calc R . .
C72 C 0.9713(3) 0.6694(3) 0.3060(3) 0.0468(9) Uani 1 1 d . . .
C82 C 1.0432(3) 0.5983(3) 0.2424(3) 0.0451(9) Uani 1 1 d . . .
H82 H 1.0871 0.6220 0.1889 0.054 Uiso 1 1 calc R . .
C92 C 1.0534(3) 0.4928(3) 0.2543(2) 0.0371(7) Uani 1 1 d . . .
C102 C 0.8441(3) 0.4945(3) 0.4844(2) 0.0417(8) Uani 1 1 d . . .
H10D H 0.7683 0.4827 0.4724 0.063 Uiso 1 1 calc R . .
H10E H 0.8170 0.5481 0.5282 0.063 Uiso 1 1 calc R . .
H10F H 0.9007 0.4292 0.5078 0.063 Uiso 1 1 calc R . .
C112 C 0.9643(4) 0.7827(3) 0.2920(4) 0.0680(13) Uani 1 1 d . . .
H11D H 0.8758 0.8276 0.3119 0.102 Uiso 1 1 calc R . .
H11E H 0.9916 0.7987 0.2288 0.102 Uiso 1 1 calc R . .
H11F H 1.0209 0.7954 0.3264 0.102 Uiso 1 1 calc R . .
C122 C 1.1248(3) 0.4173(3) 0.1829(3) 0.0511(9) Uani 1 1 d . . .
H12D H 1.1930 0.3600 0.2056 0.077 Uiso 1 1 calc R . .
H12E H 1.1628 0.4536 0.1316 0.077 Uiso 1 1 calc R . .
H12F H 1.0654 0.3891 0.1647 0.077 Uiso 1 1 calc R . .
C132 C 0.8763(3) 0.1430(2) 0.3618(2) 0.0301(6) Uani 1 1 d . . .
H13C H 0.7880 0.1833 0.3524 0.036 Uiso 1 1 calc R . .
H13D H 0.8700 0.1027 0.4195 0.036 Uiso 1 1 calc R . .
C142 C 0.9436(3) 0.0675(2) 0.2876(2) 0.0301(6) Uani 1 1 d . . .
H14C H 1.0307 0.0256 0.2982 0.036 Uiso 1 1 calc R . .
H14D H 0.8953 0.0188 0.2886 0.036 Uiso 1 1 calc R . .
C152 C 1.0752(3) 0.0772(2) 0.1385(2) 0.0355(7) Uani 1 1 d . . .
H152 H 1.0607 0.1068 0.0776 0.043 Uiso 1 1 calc R . .
C162 C 1.1779(3) 0.1140(3) 0.1601(3) 0.0499(9) Uani 1 1 d . . .
H16D H 1.1469 0.1905 0.1606 0.075 Uiso 1 1 calc R . .
H16E H 1.2559 0.0911 0.1150 0.075 Uiso 1 1 calc R . .
H16F H 1.1971 0.0841 0.2186 0.075 Uiso 1 1 calc R . .
C172 C 1.1249(4) -0.0416(3) 0.1348(2) 0.0492(9) Uani 1 1 d . . .
H17D H 1.1489 -0.0732 0.1918 0.074 Uiso 1 1 calc R . .
H17E H 1.2002 -0.0624 0.0873 0.074 Uiso 1 1 calc R . .
H17F H 1.0576 -0.0655 0.1230 0.074 Uiso 1 1 calc R . .
C182 C 0.8360(3) 0.1538(3) 0.1631(2) 0.0364(7) Uani 1 1 d . . .
H182 H 0.7628 0.1763 0.2140 0.044 Uiso 1 1 calc R . .
C192 C 0.8277(4) 0.2495(3) 0.0993(3) 0.0520(10) Uani 1 1 d . . .
H19D H 0.8426 0.3034 0.1281 0.078 Uiso 1 1 calc R . .
H19E H 0.7423 0.2769 0.0833 0.078 Uiso 1 1 calc R . .
H19F H 0.8929 0.2297 0.0456 0.078 Uiso 1 1 calc R . .
C202 C 0.8141(4) 0.0677(3) 0.1199(3) 0.0503(9) Uani 1 1 d . . .
H20D H 0.8817 0.0451 0.0678 0.075 Uiso 1 1 calc R . .
H20E H 0.7302 0.0948 0.1015 0.075 Uiso 1 1 calc R . .
H20F H 0.8163 0.0081 0.1627 0.075 Uiso 1 1 calc R . .
Ag2 Ag 0.62069(3) 0.02635(2) 0.53784(2) 0.05358(10) Uani 1 1 d . . .
Cl1 Cl 0.36515(8) 0.10286(6) 0.56669(6) 0.0447(2) Uani 1 1 d . . .
Cl2 Cl 0.74732(8) 0.08788(6) 0.60916(6) 0.03916(19) Uani 1 1 d . . .

loop_
_atom_site_aniso_label
_atom_site_aniso_U_11
_atom_site_aniso_U_22
_atom_site_aniso_U_33
_atom_site_aniso_U_23
_atom_site_aniso_U_13
_atom_site_aniso_U_12
Ag1 0.02210(11) 0.02015(11) 0.03219(12) -0.00146(8) -0.00905(8) -0.00542(8)
N11 0.0239(12) 0.0184(11) 0.0282(13) -0.0010(9) -0.0075(10) -0.0054(9)
N21 0.0275(13) 0.0200(11) 0.0220(12) -0.0018(9) -0.0064(10) -0.0067(10)
N31 0.0334(14) 0.0248(12) 0.0228(12) 0.0004(10) -0.0053(10) -0.0055(10)
C11 0.0253(14) 0.0194(13) 0.0212(14) 0.0008(11) -0.0080(11) -0.0049(11)
C21 0.0227(14) 0.0243(14) 0.0333(16) -0.0033(12) -0.0065(12) -0.0013(12)
C31 0.0287(15) 0.0207(14) 0.0299(16) -0.0041(12) -0.0072(12) 0.0005(12)
C41 0.0182(13) 0.0194(13) 0.0335(16) -0.0024(11) -0.0056(11) -0.0051(11)
C51 0.0248(15) 0.0263(14) 0.0265(15) 0.0007(12) -0.0061(12) -0.0075(12)
C61 0.0336(16) 0.0247(14) 0.0303(16) 0.0039(12) -0.0078(13) -0.0117(12)
C71 0.0279(15) 0.0248(14) 0.0339(16) -0.0019(12) -0.0060(12) -0.0104(12)
C81 0.0327(16) 0.0273(15) 0.0268(15) -0.0040(12) -0.0102(12) -0.0101(12)
C91 0.0256(15) 0.0253(14) 0.0282(15) 0.0026(12) -0.0074(12) -0.0085(12)
C101 0.0407(18) 0.0313(16) 0.0278(16) -0.0006(13) -0.0091(13) -0.0110(14)
C111 0.053(2) 0.0266(16) 0.0414(19) 0.0002(14) -0.0121(16) -0.0195(15)
C121 0.052(2) 0.0283(16) 0.0335(17) 0.0029(13) -0.0145(15) -0.0157(15)
C131 0.0379(17) 0.0229(14) 0.0254(15) -0.0024(11) -0.0105(12) -0.0117(12)
C141 0.0412(18) 0.0223(14) 0.0295(16) 0.0007(12) -0.0111(13) -0.0134(13)
C151 0.0420(18) 0.0222(14) 0.0265(15) 0.0003(12) -0.0087(13) -0.0068(13)
C161 0.047(2) 0.0324(17) 0.0346(17) 0.0000(14) -0.0158(15) -0.0104(15)
C171 0.064(2) 0.0260(16) 0.0357(18) 0.0086(13) -0.0147(16) -0.0134(16)
C181 0.0336(19) 0.063(2) 0.0380(19) 0.0104(17) -0.0042(15) -0.0072(17)
C191 0.056(3) 0.075(3) 0.047(2) -0.002(2) 0.005(2) 0.025(2)
C201 0.046(3) 0.134(5) 0.074(3) 0.038(3) -0.012(2) -0.042(3)
N12 0.0229(13) 0.0244(12) 0.0442(15) -0.0064(11) -0.0125(11) -0.0031(10)
N22 0.0262(13) 0.0218(12) 0.0323(13) -0.0061(10) -0.0072(10) -0.0018(10)
N32 0.0253(13) 0.0292(13) 0.0291(13) -0.0031(10) -0.0037(10) -0.0047(10)
C12 0.0240(15) 0.0223(14) 0.0309(15) -0.0057(12) -0.0068(12) -0.0045(12)
C22 0.0277(16) 0.0324(17) 0.053(2) -0.0125(15) -0.0192(15) 0.0025(13)
C32 0.0348(17) 0.0281(16) 0.0455(19) -0.0080(14) -0.0186(15) 0.0030(13)
C42 0.0200(14) 0.0242(15) 0.054(2) -0.0068(14) -0.0146(14) -0.0050(12)
C52 0.0260(16) 0.0290(16) 0.053(2) -0.0088(14) -0.0182(14) -0.0055(13)
C62 0.0347(18) 0.0282(16) 0.063(2) -0.0131(16) -0.0191(17) -0.0043(14)
C72 0.0338(18) 0.0290(17) 0.083(3) -0.0019(18) -0.0229(19) -0.0101(15)
C82 0.0297(18) 0.043(2) 0.067(2) 0.0062(18) -0.0134(17) -0.0189(15)
C92 0.0189(15) 0.0381(18) 0.056(2) -0.0070(15) -0.0101(14) -0.0079(13)
C102 0.0412(19) 0.0370(18) 0.046(2) -0.0121(15) -0.0104(16) -0.0065(15)
C112 0.059(3) 0.036(2) 0.114(4) 0.004(2) -0.020(3) -0.0211(19)
C122 0.0343(19) 0.056(2) 0.059(2) -0.0111(19) 0.0019(17) -0.0121(17)
C132 0.0335(16) 0.0232(14) 0.0314(16) -0.0011(12) -0.0032(13) -0.0083(12)
C142 0.0333(16) 0.0221(14) 0.0331(16) -0.0039(12) -0.0057(13) -0.0064(12)
C152 0.0302(17) 0.0385(17) 0.0317(17) -0.0046(14) -0.0019(13) -0.0049(14)
C162 0.0322(19) 0.066(2) 0.049(2) -0.0035(19) -0.0021(16) -0.0162(18)
C172 0.045(2) 0.043(2) 0.045(2) -0.0136(16) 0.0005(16) 0.0023(17)
C182 0.0279(16) 0.0400(18) 0.0360(18) -0.0069(14) -0.0045(13) -0.0039(14)
C192 0.047(2) 0.051(2) 0.049(2) 0.0055(17) -0.0175(18) -0.0026(18)
C202 0.044(2) 0.064(2) 0.049(2) -0.0129(19) -0.0125(17) -0.0199(19)
Ag2 0.0713(2) 0.05139(18) 0.05602(19) 0.01913(14) -0.03200(16) -0.03801(16)
Cl1 0.0403(5) 0.0361(4) 0.0521(5) -0.0087(4) -0.0037(4) -0.0062(4)
Cl2 0.0408(4) 0.0257(4) 0.0495(5) -0.0083(3) -0.0120(4) -0.0048(3)

loop_
_atom_type_symbol
_atom_type_description
_atom_type_scat_dispersion_real
_atom_type_scat_dispersion_imag
_atom_type_scat_source
C C 0.0033 0.0016 'International Tables Vol C Tables 4.2.6.8 and 6.1.1.4'
H H 0.0000 0.0000 'International Tables Vol C Tables 4.2.6.8 and 6.1.1.4'
Ag Ag -0.8971 1.1015 'International Tables Vol C Tables 4.2.6.8 and 6.1.1.4'
Cl Cl 0.1484 0.1585 'International Tables Vol C Tables 4.2.6.8 and 6.1.1.4'
N N 0.0061 0.0033 'International Tables Vol C Tables 4.2.6.8 and 6.1.1.4'

loop_
_geom_angle_atom_site_label_1
_geom_angle_atom_site_label_2
_geom_angle_atom_site_label_3
_geom_angle
_geom_angle_site_symmetry_1
_geom_angle_site_symmetry_3
_geom_angle_publ_flag
C12 Ag1 C11 169.80(11) . . ?
C11 N11 C21 110.5(2) . . ?
C11 N11 C41 124.1(2) . . ?
C21 N11 C41 125.3(2) . . ?
C11 N21 C31 111.5(2) . . ?
C11 N21 C131 124.6(2) . . ?
C31 N21 C131 123.7(2) . . ?
C141 N31 C181 114.5(3) . . ?
C141 N31 C151 115.1(2) . . ?
C181 N31 C151 116.6(2) . . ?
N21 C11 N11 104.5(2) . . ?
N21 C11 Ag1 130.9(2) . . ?
N11 C11 Ag1 123.03(18) . . ?
C31 C21 N11 106.6(3) . . ?
C31 C21 H21 126.7 . . ?
N11 C21 H21 126.7 . . ?
C21 C31 N21 106.8(2) . . ?
C21 C31 H31 126.6 . . ?
N21 C31 H31 126.6 . . ?
C91 C41 C51 122.2(3) . . ?
C91 C41 N11 118.3(2) . . ?
C51 C41 N11 119.5(2) . . ?
C61 C51 C41 117.5(3) . . ?
C61 C51 C101 119.5(3) . . ?
C41 C51 C101 123.0(3) . . ?
C71 C61 C51 122.5(3) . . ?
C71 C61 H61 118.8 . . ?
C51 C61 H61 118.8 . . ?
C61 C71 C81 118.0(3) . . ?
C61 C71 C111 120.9(3) . . ?
C81 C71 C111 121.2(3) . . ?
C91 C81 C71 122.0(3) . . ?
C91 C81 H81 119.0 . . ?
C71 C81 H81 119.0 . . ?
C41 C91 C81 117.9(3) . . ?
C41 C91 C121 121.4(3) . . ?
C81 C91 C121 120.7(3) . . ?
C51 C101 H10A 109.5 . . ?
C51 C101 H10B 109.5 . . ?
H10A C101 H10B 109.5 . . ?
C51 C101 H10C 109.5 . . ?
H10A C101 H10C 109.5 . . ?
H10B C101 H10C 109.5 . . ?
C71 C111 H11A 109.5 . . ?
C71 C111 H11B 109.5 . . ?
H11A C111 H11B 109.5 . . ?
C71 C111 H11C 109.5 . . ?
H11A C111 H11C 109.5 . . ?
H11B C111 H11C 109.5 . . ?
C91 C121 H12A 109.5 . . ?
C91 C121 H12B 109.5 . . ?
H12A C121 H12B 109.5 . . ?
C91 C121 H12C 109.5 . . ?
H12A C121 H12C 109.5 . . ?
H12B C121 H12C 109.5 . . ?
N21 C131 C141 111.9(2) . . ?
N21 C131 H13A 109.2 . . ?
C141 C131 H13A 109.2 . . ?
N21 C131 H13B 109.2 . . ?
C141 C131 H13B 109.2 . . ?
H13A C131 H13B 107.9 . . ?
N31 C141 C131 112.8(2) . . ?
N31 C141 H14A 109.0 . . ?
C131 C141 H14A 109.0 . . ?
N31 C141 H14B 109.0 . . ?
C131 C141 H14B 109.0 . . ?
H14A C141 H14B 107.8 . . ?
N31 C151 C161 109.7(2) . . ?
N31 C151 C171 115.8(3) . . ?
C161 C151 C171 109.6(3) . . ?
N31 C151 H151 107.1 . . ?
C161 C151 H151 107.1 . . ?
C171 C151 H151 107.1 . . ?
C151 C161 H16A 109.5 . . ?
C151 C161 H16B 109.5 . . ?
H16A C161 H16B 109.5 . . ?
C151 C161 H16C 109.5 . . ?
H16A C161 H16C 109.5 . . ?
H16B C161 H16C 109.5 . . ?
C151 C171 H17A 109.5 . . ?
C151 C171 H17B 109.5 . . ?
H17A C171 H17B 109.5 . . ?
C151 C171 H17C 109.5 . . ?
H17A C171 H17C 109.5 . . ?
H17B C171 H17C 109.5 . . ?
N31 C181 C191 110.4(3) . . ?
N31 C181 C201 114.8(3) . . ?
C191 C181 C201 111.9(4) . . ?
N31 C181 H181 106.4 . . ?
C191 C181 H181 106.4 . . ?
C201 C181 H181 106.4 . . ?
C181 C191 H19A 109.5 . . ?
C181 C191 H19B 109.5 . . ?
H19A C191 H19B 109.5 . . ?
C181 C191 H19C 109.5 . . ?
H19A C191 H19C 109.5 . . ?
H19B C191 H19C 109.5 . . ?
C181 C201 H20A 109.5 . . ?
C181 C201 H20B 109.5 . . ?
H20A C201 H20B 109.5 . . ?
C181 C201 H20C 109.5 . . ?
H20A C201 H20C 109.5 . . ?
H20B C201 H20C 109.5 . . ?
C12 N12 C22 110.5(2) . . ?
C12 N12 C42 122.7(2) . . ?
C22 N12 C42 126.6(3) . . ?
C12 N22 C32 111.1(3) . . ?
C12 N22 C132 124.5(2) . . ?
C32 N22 C132 124.3(2) . . ?
C142 N32 C182 114.1(2) . . ?
C142 N32 C152 115.3(2) . . ?
C182 N32 C152 116.3(2) . . ?
N22 C12 N12 104.8(2) . . ?
N22 C12 Ag1 132.2(2) . . ?
N12 C12 Ag1 122.38(19) . . ?
C32 C22 N12 106.6(3) . . ?
C32 C22 H22 126.7 . . ?
N12 C22 H22 126.7 . . ?
C22 C32 N22 107.0(3) . . ?
C22 C32 H32 126.5 . . ?
N22 C32 H32 126.5 . . ?
C92 C42 C52 122.5(3) . . ?
C92 C42 N12 118.7(3) . . ?
C52 C42 N12 118.7(3) . . ?
C62 C52 C42 117.6(3) . . ?
C62 C52 C102 121.2(3) . . ?
C42 C52 C102 121.3(3) . . ?
C72 C62 C52 121.8(3) . . ?
C72 C62 H62 119.1 . . ?
C52 C62 H62 119.1 . . ?
C62 C72 C82 118.8(3) . . ?
C62 C72 C112 120.3(4) . . ?
C82 C72 C112 120.9(4) . . ?
C72 C82 C92 122.1(4) . . ?
C72 C82 H82 119.0 . . ?
C92 C82 H82 119.0 . . ?
C42 C92 C82 117.1(3) . . ?
C42 C92 C122 121.1(3) . . ?
C82 C92 C122 121.8(3) . . ?
C52 C102 H10D 109.5 . . ?
C52 C102 H10E 109.5 . . ?
H10D C102 H10E 109.5 . . ?
C52 C102 H10F 109.5 . . ?
H10D C102 H10F 109.5 . . ?
H10E C102 H10F 109.5 . . ?
C72 C112 H11D 109.5 . . ?
C72 C112 H11E 109.5 . . ?
H11D C112 H11E 109.5 . . ?
C72 C112 H11F 109.5 . . ?
H11D C112 H11F 109.5 . . ?
H11E C112 H11F 109.5 . . ?
C92 C122 H12D 109.5 . . ?
C92 C122 H12E 109.5 . . ?
H12D C122 H12E 109.5 . . ?
C92 C122 H12F 109.5 . . ?
H12D C122 H12F 109.5 . . ?
H12E C122 H12F 109.5 . . ?
N22 C132 C142 111.7(2) . . ?
N22 C132 H13C 109.3 . . ?
C142 C132 H13C 109.3 . . ?
N22 C132 H13D 109.3 . . ?
C142 C132 H13D 109.3 . . ?
H13C C132 H13D 107.9 . . ?
N32 C142 C132 112.2(2) . . ?
N32 C142 H14C 109.2 . . ?
C132 C142 H14C 109.2 . . ?
N32 C142 H14D 109.2 . . ?
C132 C142 H14D 109.2 . . ?
H14C C142 H14D 107.9 . . ?
N32 C152 C162 109.4(3) . . ?
N32 C152 C172 115.9(3) . . ?
C162 C152 C172 109.5(3) . . ?
N32 C152 H152 107.2 . . ?
C162 C152 H152 107.2 . . ?
C172 C152 H152 107.2 . . ?
C152 C162 H16D 109.5 . . ?
C152 C162 H16E 109.5 . . ?
H16D C162 H16E 109.5 . . ?
C152 C162 H16F 109.5 . . ?
H16D C162 H16F 109.5 . . ?
H16E C162 H16F 109.5 . . ?
C152 C172 H17D 109.5 . . ?
C152 C172 H17E 109.5 . . ?
H17D C172 H17E 109.5 . . ?
C152 C172 H17F 109.5 . . ?
H17D C172 H17F 109.5 . . ?
H17E C172 H17F 109.5 . . ?
N32 C182 C192 111.0(3) . . ?
N32 C182 C202 115.3(3) . . ?
C192 C182 C202 110.8(3) . . ?
N32 C182 H182 106.4 . . ?
C192 C182 H182 106.4 . . ?
C202 C182 H182 106.4 . . ?
C182 C192 H19D 109.5 . . ?
C182 C192 H19E 109.5 . . ?
H19D C192 H19E 109.5 . . ?
C182 C192 H19F 109.5 . . ?
H19D C192 H19F 109.5 . . ?
H19E C192 H19F 109.5 . . ?
C182 C202 H20D 109.5 . . ?
C182 C202 H20E 109.5 . . ?
H20D C202 H20E 109.5 . . ?
C182 C202 H20F 109.5 . . ?
H20D C202 H20F 109.5 . . ?
H20E C202 H20F 109.5 . . ?
Cl2 Ag2 Cl1 142.85(3) . 2_656 ?
Cl2 Ag2 Cl1 122.72(3) . . ?
Cl1 Ag2 Cl1 94.42(3) 2_656 . ?
Ag2 Cl1 Ag2 85.58(3) 2_656 . ?

loop_
_geom_bond_atom_site_label_1
_geom_bond_atom_site_label_2
_geom_bond_distance
_geom_bond_site_symmetry_2
_geom_bond_publ_flag
Ag1 C12 2.072(3) . ?
Ag1 C11 2.073(3) . ?
N11 C11 1.358(4) . ?
N11 C21 1.385(3) . ?
N11 C41 1.442(3) . ?
N21 C11 1.340(3) . ?
N21 C31 1.375(4) . ?
N21 C131 1.464(4) . ?
N31 C141 1.453(4) . ?
N31 C181 1.461(4) . ?
N31 C151 1.470(4) . ?
C21 C31 1.339(4) . ?
C21 H21 0.9500 . ?
C31 H31 0.9500 . ?
C41 C91 1.389(4) . ?
C41 C51 1.395(4) . ?
C51 C61 1.391(4) . ?
C51 C101 1.509(4) . ?
C61 C71 1.382(4) . ?
C61 H61 0.9500 . ?
C71 C81 1.393(4) . ?
C71 C111 1.504(4) . ?
C81 C91 1.390(4) . ?
C81 H81 0.9500 . ?
C91 C121 1.504(4) . ?
C101 H10A 0.9800 . ?
C101 H10B 0.9800 . ?
C101 H10C 0.9800 . ?
C111 H11A 0.9800 . ?
C111 H11B 0.9800 . ?
C111 H11C 0.9800 . ?
C121 H12A 0.9800 . ?
C121 H12B 0.9800 . ?
C121 H12C 0.9800 . ?
C131 C141 1.527(4) . ?
C131 H13A 0.9900 . ?
C131 H13B 0.9900 . ?
C141 H14A 0.9900 . ?
C141 H14B 0.9900 . ?
C151 C161 1.515(5) . ?
C151 C171 1.539(4) . ?
C151 H151 1.0000 . ?
C161 H16A 0.9800 . ?
C161 H16B 0.9800 . ?
C161 H16C 0.9800 . ?
C171 H17A 0.9800 . ?
C171 H17B 0.9800 . ?
C171 H17C 0.9800 . ?
C181 C191 1.519(6) . ?
C181 C201 1.530(6) . ?
C181 H181 1.0000 . ?
C191 H19A 0.9800 . ?
C191 H19B 0.9800 . ?
C191 H19C 0.9800 . ?
C201 H20A 0.9800 . ?
C201 H20B 0.9800 . ?
C201 H20C 0.9800 . ?
N12 C12 1.359(4) . ?
N12 C22 1.385(4) . ?
N12 C42 1.437(4) . ?
N22 C12 1.338(4) . ?
N22 C32 1.382(4) . ?
N22 C132 1.461(4) . ?
N32 C142 1.454(4) . ?
N32 C182 1.466(4) . ?
N32 C152 1.475(4) . ?
C22 C32 1.337(5) . ?
C22 H22 0.9500 . ?
C32 H32 0.9500 . ?
C42 C92 1.390(5) . ?
C42 C52 1.398(4) . ?
C52 C62 1.388(4) . ?
C52 C102 1.503(5) . ?
C62 C72 1.379(5) . ?
C62 H62 0.9500 . ?
C72 C82 1.382(5) . ?
C72 C112 1.511(5) . ?
C82 C92 1.396(5) . ?
C82 H82 0.9500 . ?
C92 C122 1.499(5) . ?
C102 H10D 0.9800 . ?
C102 H10E 0.9800 . ?
C102 H10F 0.9800 . ?
C112 H11D 0.9800 . ?
C112 H11E 0.9800 . ?
C112 H11F 0.9800 . ?
C122 H12D 0.9800 . ?
C122 H12E 0.9800 . ?
C122 H12F 0.9800 . ?
C132 C142 1.524(4) . ?
C132 H13C 0.9900 . ?
C132 H13D 0.9900 . ?
C142 H14C 0.9900 . ?
C142 H14D 0.9900 . ?
C152 C162 1.520(5) . ?
C152 C172 1.525(5) . ?
C152 H152 1.0000 . ?
C162 H16D 0.9800 . ?
C162 H16E 0.9800 . ?
C162 H16F 0.9800 . ?
C172 H17D 0.9800 . ?
C172 H17E 0.9800 . ?
C172 H17F 0.9800 . ?
C182 C192 1.524(5) . ?
C182 C202 1.530(5) . ?
C182 H182 1.0000 . ?
C192 H19D 0.9800 . ?
C192 H19E 0.9800 . ?
C192 H19F 0.9800 . ?
C202 H20D 0.9800 . ?
C202 H20E 0.9800 . ?
C202 H20F 0.9800 . ?
Ag2 Cl2 2.3808(9) . ?
Ag2 Cl1 2.4718(9) 2_656 ?
Ag2 Cl1 2.6640(9) . ?
Cl1 Ag2 2.4719(9) 2_656 ?

loop_
_geom_torsion_atom_site_label_1
_geom_torsion_atom_site_label_2
_geom_torsion_atom_site_label_3
_geom_torsion_atom_site_label_4
_geom_torsion
_geom_torsion_site_symmetry_1
_geom_torsion_site_symmetry_2
_geom_torsion_site_symmetry_3
_geom_torsion_site_symmetry_4
_geom_torsion_publ_flag
C31 N21 C11 N11 0.0(3) . . . . ?
C131 N21 C11 N11 -175.7(2) . . . . ?
C31 N21 C11 Ag1 -165.9(2) . . . . ?
C131 N21 C11 Ag1 18.3(4) . . . . ?
C21 N11 C11 N21 0.0(3) . . . . ?
C41 N11 C11 N21 179.4(2) . . . . ?
C21 N11 C11 Ag1 167.43(19) . . . . ?
C41 N11 C11 Ag1 -13.2(4) . . . . ?
C12 Ag1 C11 N21 68.5(7) . . . . ?
C12 Ag1 C11 N11 -95.3(6) . . . . ?
C11 N11 C21 C31 -0.1(3) . . . . ?
C41 N11 C21 C31 -179.4(3) . . . . ?
N11 C21 C31 N21 0.1(3) . . . . ?
C11 N21 C31 C21 -0.1(3) . . . . ?
C131 N21 C31 C21 175.7(2) . . . . ?
C11 N11 C41 C91 -99.2(3) . . . . ?
C21 N11 C41 C91 80.0(4) . . . . ?
C11 N11 C41 C51 79.9(4) . . . . ?
C21 N11 C41 C51 -100.9(3) . . . . ?
C91 C41 C51 C61 -1.1(4) . . . . ?
N11 C41 C51 C61 179.8(2) . . . . ?
C91 C41 C51 C101 178.4(3) . . . . ?
N11 C41 C51 C101 -0.7(4) . . . . ?
C41 C51 C61 C71 -0.9(4) . . . . ?
C101 C51 C61 C71 179.7(3) . . . . ?
C51 C61 C71 C81 1.7(5) . . . . ?
C51 C61 C71 C111 -178.8(3) . . . . ?
C61 C71 C81 C91 -0.7(4) . . . . ?
C111 C71 C81 C91 179.8(3) . . . . ?
C51 C41 C91 C81 2.0(4) . . . . ?
N11 C41 C91 C81 -178.9(2) . . . . ?
C51 C41 C91 C121 -176.5(3) . . . . ?
N11 C41 C91 C121 2.6(4) . . . . ?
C71 C81 C91 C41 -1.1(4) . . . . ?
C71 C81 C91 C121 177.4(3) . . . . ?
C11 N21 C131 C141 105.5(3) . . . . ?
C31 N21 C131 C141 -69.8(3) . . . . ?
C181 N31 C141 C131 -77.8(3) . . . . ?
C151 N31 C141 C131 143.0(3) . . . . ?
N21 C131 C141 N31 -57.7(3) . . . . ?
C141 N31 C151 C161 -79.2(3) . . . . ?
C181 N31 C151 C161 142.5(3) . . . . ?
C141 N31 C151 C171 45.5(4) . . . . ?
C181 N31 C151 C171 -92.8(3) . . . . ?
C141 N31 C181 C191 148.7(3) . . . . ?
C151 N31 C181 C191 -72.7(4) . . . . ?
C141 N31 C181 C201 -83.7(4) . . . . ?
C151 N31 C181 C201 54.9(4) . . . . ?
C32 N22 C12 N12 -0.6(3) . . . . ?
C132 N22 C12 N12 -177.2(3) . . . . ?
C32 N22 C12 Ag1 -171.9(2) . . . . ?
C132 N22 C12 Ag1 11.5(4) . . . . ?
C22 N12 C12 N22 0.5(3) . . . . ?
C42 N12 C12 N22 -175.9(3) . . . . ?
C22 N12 C12 Ag1 172.9(2) . . . . ?
C42 N12 C12 Ag1 -3.5(4) . . . . ?
C11 Ag1 C12 N22 85.5(7) . . . . ?
C11 Ag1 C12 N12 -84.5(7) . . . . ?
C12 N12 C22 C32 -0.2(4) . . . . ?
C42 N12 C22 C32 176.0(3) . . . . ?
N12 C22 C32 N22 -0.2(4) . . . . ?
C12 N22 C32 C22 0.6(4) . . . . ?
C132 N22 C32 C22 177.2(3) . . . . ?
C12 N12 C42 C92 -99.9(3) . . . . ?
C22 N12 C42 C92 84.3(4) . . . . ?
C12 N12 C42 C52 77.6(4) . . . . ?
C22 N12 C42 C52 -98.1(4) . . . . ?
C92 C42 C52 C62 -1.5(4) . . . . ?
N12 C42 C52 C62 -178.9(3) . . . . ?
C92 C42 C52 C102 177.6(3) . . . . ?
N12 C42 C52 C102 0.1(4) . . . . ?
C42 C52 C62 C72 -1.5(5) . . . . ?
C102 C52 C62 C72 179.4(3) . . . . ?
C52 C62 C72 C82 2.7(5) . . . . ?
C52 C62 C72 C112 -177.1(3) . . . . ?
C62 C72 C82 C92 -1.1(5) . . . . ?
C112 C72 C82 C92 178.7(3) . . . . ?
C52 C42 C92 C82 3.0(4) . . . . ?
N12 C42 C92 C82 -179.5(3) . . . . ?
C52 C42 C92 C122 -174.9(3) . . . . ?
N12 C42 C92 C122 2.5(4) . . . . ?
C72 C82 C92 C42 -1.7(5) . . . . ?
C72 C82 C92 C122 176.2(3) . . . . ?
C12 N22 C132 C142 107.3(3) . . . . ?
C32 N22 C132 C142 -68.9(4) . . . . ?
C182 N32 C142 C132 -80.3(3) . . . . ?
C152 N32 C142 C132 141.2(3) . . . . ?
N22 C132 C142 N32 -60.2(3) . . . . ?
C142 N32 C152 C162 -80.3(3) . . . . ?
C182 N32 C152 C162 142.2(3) . . . . ?
C142 N32 C152 C172 44.1(4) . . . . ?
C182 N32 C152 C172 -93.4(3) . . . . ?
C142 N32 C182 C192 152.8(3) . . . . ?
C152 N32 C182 C192 -69.2(3) . . . . ?
C142 N32 C182 C202 -80.2(3) . . . . ?
C152 N32 C182 C202 57.8(4) . . . . ?
Cl2 Ag2 Cl1 Ag2 -178.87(3) . . . 2_656 ?
Cl1 Ag2 Cl1 Ag2 0.0 2_656 . . 2_656 ?
